data_8104463
loop_
_publ_author_name
'Asbrand, M.'
'Eisenmann, B.'

_publ_section_title
;
 Crystal structure of decapotassium hexabismutidodistannate
;
_journal_name_full 'Zeitschrift fuer Kristallographie (149,1979-)'
_journal_page_first 323
_journal_page_last 324
_journal_volume 205
_journal_year 1993
_chemical_formula_sum 'Bi6 K10 Sn2'
_chemical_name_systematic 'K10 (Sn2 Bi6)'
_space_group_IT_number 14
_symmetry_space_group_name_Hall '-P 2yn'
_symmetry_space_group_name_H-M 'P 1 21/n 1'
_cell_angle_alpha 90
_cell_angle_beta 90.06
_cell_angle_gamma 90
_cell_formula_units_Z 2
_cell_length_a 16.35
_cell_length_b 8.818
_cell_length_c 10.105
_cell_volume 1456.881
_citation_journal_id_ASTM ZEKRDZ
_cod_data_source_file Asbrand_ZEKRDZ_1993_1533.cif
_cod_data_source_block Bi6K10Sn2
_cod_original_cell_volume 1456.88
_cod_original_sg_symbol_Hall '-P 2ybc (x-z,y,z)'
_cod_database_code 8104463

loop_
_symmetry_equiv_pos_as_xyz
x,y,z
-x+1/2,y+1/2,-z+1/2
-x,-y,-z
x-1/2,-y-1/2,z-1/2

loop_
_atom_site_label
_atom_site_type_symbol
_atom_site_fract_x
_atom_site_fract_y
_atom_site_fract_z
_atom_site_occupancy
_atom_site_U_iso_or_equiv
K1 K 0.92217 0.3143 0.9212 1 0.0
Sn1 Sn 0.08836 0.14695 0.4265 1 0.0
K2 K 0.42475 0.0179 0.8356 1 0.0
K3 K 0.74382 0.0013 0.8038 1 0.0
Bi1 Bi 0.93267 0.19216 0.58114 1 0.0
Bi3 Bi 0.23165 0.24051 0.58299 1 0.0
K5 K 0.08774 0.9997 0.7916 1 0.0
Bi2 Bi 0.08095 0.26223 0.15328 1 0.0
K4 K 0.26063 0.838 0.5766 1 0.0
